data_2016317
loop_
_publ_author_name
'Goverdhan Mehta'
'Saikat Sen'
'Kotapalli Pallavi'

_publ_section_title
;
 Packing in three cyclooctitol acetates
;
_journal_coeditor_code GA3073
_journal_issue 12
_journal_name_full 'Acta Crystallographica Section C'
_journal_page_first o726
_journal_page_last o728
_journal_paper_doi 10.1107/S0108270107048664
_journal_volume 63
_journal_year 2007
_chemical_formula_iupac 'C18 H28 O8'
_chemical_formula_moiety 'C18 H28 O8'
_chemical_formula_structural 'C18 H28 O8'
_chemical_formula_sum 'C18 H28 O8'
_chemical_formula_weight 372.40
_chemical_name_common
;
(3aS*,4S*,5S*,9R*,9aS*)-4-(acetyloxy)-9-[(acetyloxy)methyl]-2,2-dimethyl
perhydrocycloocta[d][1,3]dioxol-5-yl acetate
;
_chemical_name_systematic
;
(3aS*,4R*,8S*,9S*,9aS*)-8,9-diacetoxy-2,2-dimethylcyclooctano[d][1,3]dioxan-
4-ylmethyl acetate
;
_space_group_IT_number 56
_symmetry_cell_setting orthorhombic
_symmetry_space_group_name_Hall '-P 2ab 2ac'
_symmetry_space_group_name_H-M 'P c c n'
_atom_sites_solution_hydrogens geom
_atom_sites_solution_primary direct
_atom_sites_solution_secondary difmap
_cell_angle_alpha 90
_cell_angle_beta 90
_cell_angle_gamma 90
_cell_formula_units_Z 8
_cell_length_a 19.206(12)
_cell_length_b 26.611(17)
_cell_length_c 7.748(5)
_cell_measurement_reflns_used 6079
_cell_measurement_temperature 291(2)
_cell_measurement_theta_max 23.2
_cell_measurement_theta_min 2.5
_cell_volume 3960(4)
_computing_cell_refinement 'SAINT (Bruker, 1998)'
_computing_data_collection 'SMART (Bruker, 1998)'
_computing_data_reduction 'SAINT (Bruker, 1998)'
_computing_molecular_graphics
;
Ortep-3 for Windows (Farrugia, 1997) and
CAMERON (Watkin <i>et al.</i>,  1993)
;
_computing_publication_material 'PLATON (Spek, 2003)'
_computing_structure_refinement 'SHELXL97 (Sheldrick, 1997)'
_computing_structure_solution 'SIR92 (Altomare <i>et al.</i>,  1994)'
_diffrn_ambient_temperature 291(2)
_diffrn_measured_fraction_theta_full 0.978
_diffrn_measured_fraction_theta_max 0.980
_diffrn_measurement_device_type 'Bruker SMART CCD area-detector'
_diffrn_measurement_method '\f and \w scans'
_diffrn_radiation_monochromator graphite
_diffrn_radiation_source 'fine-focus sealed tube'
_diffrn_radiation_type MoKa
_diffrn_radiation_wavelength 0.71073
_diffrn_reflns_av_R_equivalents 0.0532
_diffrn_reflns_av_sigmaI/netI 0.0317
_diffrn_reflns_limit_h_max 23
_diffrn_reflns_limit_h_min -23
_diffrn_reflns_limit_k_max 31
_diffrn_reflns_limit_k_min -32
_diffrn_reflns_limit_l_max 9
_diffrn_reflns_limit_l_min -9
_diffrn_reflns_number 24680
_diffrn_reflns_reduction_process
;
;
_diffrn_reflns_theta_full 25.00
_diffrn_reflns_theta_max 26.00
_diffrn_reflns_theta_min 1.53
_exptl_absorpt_coefficient_mu 0.098
_exptl_absorpt_correction_T_max 0.9628
_exptl_absorpt_correction_T_min 0.9049
_exptl_absorpt_correction_type multi-scan
_exptl_absorpt_process_details '(SADABS; Sheldrick, 1996)'
_exptl_crystal_colour colorless
_exptl_crystal_density_diffrn 1.249
_exptl_crystal_density_method 'Not Measured'
_exptl_crystal_description block
_exptl_crystal_F_000 1600
_exptl_crystal_size_max 0.49
_exptl_crystal_size_mid 0.40
_exptl_crystal_size_min 0.39
_refine_diff_density_max 0.204
_refine_diff_density_min -0.144
_refine_ls_extinction_coef 0.0070(7)
_refine_ls_extinction_expression Fc^*^=kFc[1+0.001xFc^2^\l^3^/sin(2\q)]^-1/4^
_refine_ls_extinction_method SHELXL97
_refine_ls_goodness_of_fit_ref 1.037
_refine_ls_hydrogen_treatment constr
_refine_ls_matrix_type full
_refine_ls_number_parameters 241
_refine_ls_number_reflns 3822
_refine_ls_number_restraints 0
_refine_ls_restrained_S_all 1.037
_refine_ls_R_factor_all 0.0604
_refine_ls_R_factor_gt 0.0424
_refine_ls_shift/su_max 0.000
_refine_ls_shift/su_mean 0.000
_refine_ls_structure_factor_coef Fsqd
_refine_ls_weighting_details 'calc w=1/[\s^2^(Fo^2^)+(0.0537P)^2^+0.5339P] where P=(Fo^2^+2Fc^2^)/3'
_refine_ls_weighting_scheme calc
_refine_ls_wR_factor_gt 0.1036
_refine_ls_wR_factor_ref 0.1109
_reflns_number_gt 2811
_reflns_number_total 3822
_reflns_threshold_expression I>2sigma(I)
_cod_data_source_file ga3073.cif
_cod_data_source_block II
_cod_depositor_comments
;
The following automatic conversions were performed:
'_symmetry_cell_setting' value 'Orthorhombic' changed to 'orthorhombic'
according to '/home/saulius/struct/CIF-dictionaries/cif_core.dic'
dictionary named 'cif_core.dic' version 2.4.1 from 2010-06-29.

Automatic conversion script
Id: cif_fix_enum 1527 2010-12-29 10:47:43Z saulius 

The following automatic conversions were performed:

'_symmetry_cell_setting' value 'Orthorhombic' changed to
'orthorhombic' according to
/home/saulius/struct/CIF-dictionaries/cif_core.dic dictionary named
'cif_core.dic' version 2.4.1 from 2010-06-29.

Automatic conversion script
Id: cif_fix_values 1715 2011-07-08 13:25:40Z adriana 
;
_cod_database_code 2016317
_cod_database_fobs_code 2016317

loop_
_symmetry_equiv_pos_site_id
_symmetry_equiv_pos_as_xyz
1 x,y,z
2 1/2-x,1/2-y,z
3 1/2+x,-y,1/2-z
4 -x,1/2+y,1/2-z
5 -x,-y,-z
6 1/2+x,1/2+y,-z
7 1/2-x,y,1/2+z
8 x,1/2-y,1/2+z

loop_
_atom_site_type_symbol
_atom_site_label
_atom_site_fract_x
_atom_site_fract_y
_atom_site_fract_z
_atom_site_U_iso_or_equiv
_atom_site_adp_type
_atom_site_calc_flag
_atom_site_refinement_flags
_atom_site_occupancy
O O1 0.36504(7) 0.03567(4) 0.57587(15) 0.0572(3) Uani d . 1
O O2 0.37167(6) 0.16104(4) 0.33097(14) 0.0485(3) Uani d . 1
O O3 0.42318(6) 0.15849(5) 0.06869(15) 0.0573(3) Uani d . 1
O O4 0.55129(6) 0.09492(4) -0.00990(14) 0.0545(3) Uani d . 1
O O5 0.63693(6) 0.15585(5) 0.17851(18) 0.0599(4) Uani d . 1
O O6 0.28183(10) 0.03769(6) 0.7786(3) 0.1044(6) Uani d . 1
O O7 0.56806(11) 0.01831(6) 0.1032(2) 0.0927(5) Uani d . 1
O O8 0.65717(8) 0.21449(7) -0.0215(3) 0.1084(7) Uani d . 1
C C1 0.44384(9) 0.10386(6) 0.5024(2) 0.0466(4) Uani d . 1
C C2 0.40687(8) 0.11323(6) 0.32878(19) 0.0426(4) Uani d . 1
C C3 0.44821(9) 0.11430(6) 0.15464(19) 0.0460(4) Uani d . 1
C C4 0.52782(9) 0.11449(6) 0.1571(2) 0.0459(4) Uani d . 1
C C5 0.56172(8) 0.16590(6) 0.1733(2) 0.0498(4) Uani d . 1
C C6 0.54235(10) 0.19576(6) 0.3339(2) 0.0566(5) Uani d . 1
C C7 0.54956(10) 0.16793(7) 0.5068(2) 0.0605(5) Uani d . 1
C C8 0.48163(10) 0.14897(7) 0.5859(2) 0.0558(5) Uani d . 1
C C9 0.39077(10) 0.08430(7) 0.6343(2) 0.0558(5) Uani d . 1
C C10 0.31114(11) 0.01621(8) 0.6648(3) 0.0657(5) Uani d . 1
C C11 0.29365(13) -0.03550(8) 0.6004(3) 0.0794(6) Uani d . 1
C C12 0.36064(9) 0.17491(7) 0.1549(2) 0.0504(4) Uani d . 1
C C13 0.35623(12) 0.23183(8) 0.1452(3) 0.0775(6) Uani d . 1
C C14 0.29713(10) 0.14911(9) 0.0788(3) 0.0723(6) Uani d . 1
C C15 0.56993(10) 0.04642(7) -0.0192(3) 0.0579(5) Uani d . 1
C C16 0.59024(13) 0.03250(9) -0.2002(3) 0.0849(7) Uani d . 1
C C17 0.67830(10) 0.18315(7) 0.0761(3) 0.0612(5) Uani d . 1
C C18 0.75396(11) 0.16998(9) 0.0991(3) 0.0801(6) Uani d . 1
H H1 0.4784 0.0773 0.4841 0.056 Uiso calc R 1
H H2 0.3709 0.0873 0.3172 0.051 Uiso calc R 1
H H3 0.4333 0.0852 0.0866 0.055 Uiso calc R 1
H H4 0.5446 0.0926 0.2498 0.055 Uiso calc R 1
H H5 0.5509 0.1859 0.0705 0.060 Uiso calc R 1
H H6A 0.4945 0.2068 0.3222 0.068 Uiso calc R 1
H H6B 0.5714 0.2256 0.3381 0.068 Uiso calc R 1
H H7B 0.5803 0.1394 0.4901 0.073 Uiso calc R 1
H H7A 0.5718 0.1903 0.5889 0.073 Uiso calc R 1
H H8A 0.4492 0.1769 0.5877 0.067 Uiso calc R 1
H H8B 0.4912 0.1402 0.7051 0.067 Uiso calc R 1
H H9A 0.4126 0.0809 0.7465 0.067 Uiso calc R 1
H H9B 0.3524 0.1078 0.6447 0.067 Uiso calc R 1
H H11A 0.2635 -0.0519 0.6815 0.119 Uiso calc R 1
H H11B 0.3357 -0.0547 0.5877 0.119 Uiso calc R 1
H H11C 0.2706 -0.0330 0.4907 0.119 Uiso calc R 1
H H13A 0.3149 0.2430 0.2031 0.116 Uiso calc R 1
H H13B 0.3547 0.2421 0.0266 0.116 Uiso calc R 1
H H13C 0.3963 0.2463 0.2000 0.116 Uiso calc R 1
H H14A 0.3030 0.1133 0.0851 0.108 Uiso calc R 1
H H14B 0.2918 0.1590 -0.0397 0.108 Uiso calc R 1
H H14C 0.2564 0.1587 0.1427 0.108 Uiso calc R 1
H H16A 0.6248 0.0065 -0.1970 0.127 Uiso calc R 1
H H16B 0.6089 0.0615 -0.2579 0.127 Uiso calc R 1
H H16C 0.5500 0.0207 -0.2615 0.127 Uiso calc R 1
H H18A 0.7792 0.1786 -0.0037 0.120 Uiso calc R 1
H H18B 0.7583 0.1346 0.1203 0.120 Uiso calc R 1
H H18C 0.7726 0.1883 0.1952 0.120 Uiso calc R 1

loop_
_atom_site_aniso_label
_atom_site_aniso_U_11
_atom_site_aniso_U_22
_atom_site_aniso_U_33
_atom_site_aniso_U_12
_atom_site_aniso_U_13
_atom_site_aniso_U_23
O1 0.0677(8) 0.0580(7) 0.0459(7) 0.0006(6) 0.0129(6) 0.0107(5)
O2 0.0550(7) 0.0517(6) 0.0387(6) 0.0092(5) 0.0003(5) 0.0046(5)
O3 0.0481(7) 0.0809(8) 0.0430(6) 0.0048(6) 0.0039(5) 0.0207(6)
O4 0.0655(8) 0.0517(7) 0.0463(6) 0.0091(6) 0.0155(5) 0.0031(5)
O5 0.0425(7) 0.0692(8) 0.0681(8) 0.0016(6) 0.0030(6) 0.0177(6)
O6 0.1149(14) 0.0836(10) 0.1146(14) 0.0059(9) 0.0697(12) 0.0064(9)
O7 0.1433(16) 0.0661(9) 0.0687(9) 0.0340(9) -0.0128(9) 0.0078(7)
O8 0.0637(10) 0.1253(14) 0.1362(16) 0.0088(9) 0.0157(10) 0.0750(13)
C1 0.0494(9) 0.0519(9) 0.0384(8) 0.0086(7) 0.0012(7) 0.0028(7)
C2 0.0448(9) 0.0437(8) 0.0393(8) -0.0005(7) 0.0019(7) 0.0031(6)
C3 0.0512(10) 0.0517(9) 0.0353(8) -0.0034(7) 0.0013(7) -0.0009(7)
C4 0.0506(9) 0.0501(9) 0.0370(8) 0.0029(7) 0.0047(7) 0.0028(6)
C5 0.0394(9) 0.0542(9) 0.0557(10) 0.0010(7) -0.0008(7) 0.0070(7)
C6 0.0520(11) 0.0512(9) 0.0667(11) -0.0047(8) -0.0028(8) -0.0044(8)
C7 0.0563(11) 0.0693(11) 0.0560(11) -0.0020(9) -0.0105(9) -0.0134(9)
C8 0.0610(11) 0.0661(11) 0.0404(9) 0.0068(9) -0.0048(8) -0.0060(8)
C9 0.0672(12) 0.0595(10) 0.0406(9) 0.0087(9) 0.0088(8) 0.0049(7)
C10 0.0676(13) 0.0679(12) 0.0616(11) 0.0091(10) 0.0185(10) 0.0225(9)
C11 0.0847(16) 0.0777(14) 0.0758(14) -0.0104(12) 0.0116(12) 0.0168(11)
C12 0.0472(10) 0.0636(10) 0.0404(9) 0.0021(8) -0.0010(7) 0.0116(7)
C13 0.0831(15) 0.0685(12) 0.0809(14) 0.0069(11) -0.0155(11) 0.0253(11)
C14 0.0518(11) 0.1020(16) 0.0631(12) -0.0047(11) -0.0098(9) 0.0054(11)
C15 0.0555(11) 0.0578(10) 0.0603(11) 0.0130(8) -0.0002(9) -0.0037(9)
C16 0.0927(17) 0.0835(14) 0.0786(15) 0.0155(13) 0.0258(13) -0.0182(12)
C17 0.0504(11) 0.0695(11) 0.0636(11) 0.0008(9) 0.0058(9) 0.0098(9)
C18 0.0496(11) 0.1068(16) 0.0840(15) 0.0002(12) 0.0068(11) 0.0154(12)

loop_
_atom_type_symbol
_atom_type_description
_atom_type_scat_dispersion_real
_atom_type_scat_dispersion_imag
_atom_type_scat_source
O O 0.0106 0.0060 'International Tables Vol C Tables 4.2.6.8 and 6.1.1.4'
H H 0.0000 0.0000 'International Tables Vol C Tables 4.2.6.8 and 6.1.1.4'
C C 0.0033 0.0016 'International Tables Vol C Tables 4.2.6.8 and 6.1.1.4'

loop_
_geom_angle_atom_site_label_1
_geom_angle_atom_site_label_2
_geom_angle_atom_site_label_3
_geom_angle
O1 C9 C1 108.65(13)
O1 C10 C11 110.75(17)
O1 C9 H9A 110.0
O1 C9 H9B 110.0
O2 C12 O3 103.91(12)
O2 C2 C1 110.41(12)
O2 C2 C3 103.42(12)
O2 C12 C13 108.23(15)
O2 C12 C14 111.91(15)
O2 C2 H2 106.9
O3 C3 C2 104.18(12)
O3 C3 C4 109.76(13)
O3 C12 C14 110.61(16)
O3 C12 C13 109.01(15)
O3 C3 H3 107.5
O4 C4 C3 107.19(12)
O4 C4 C5 105.14(12)
O4 C4 H4 109.6
O4 C15 C16 110.91(17)
O5 C5 C4 105.04(13)
O5 C5 C6 108.21(14)
O5 C5 H5 109.3
O5 C17 C18 112.14(17)
O6 C10 O1 123.8(2)
O6 C10 C11 125.41(19)
O7 C15 O4 123.05(18)
O7 C15 C16 126.01(18)
O8 C17 O5 123.50(18)
O8 C17 C18 124.35(18)
C1 C2 C3 121.43(14)
C1 C2 H2 106.9
C1 C8 H8A 107.5
C1 C8 H8B 107.5
C1 C9 H9A 110.0
C1 C9 H9B 110.0
C2 C1 C8 117.15(14)
C2 C1 H1 107.6
C2 C3 H3 107.5
C3 O3 C12 108.21(12)
C3 C2 H2 106.9
C3 C4 H4 109.6
C4 C3 C2 119.77(13)
C4 C5 C6 115.63(14)
C4 C3 H3 107.5
C4 C5 H5 109.3
C5 C4 C3 115.60(14)
C5 C6 C7 116.05(16)
C5 C4 H4 109.6
C5 C6 H6A 108.3
C5 C6 H6B 108.3
C6 C5 H5 109.3
C6 C7 H7A 108.4
C6 C7 H7B 108.4
C7 C6 H6A 108.3
C7 C6 H6B 108.3
C7 C8 C1 119.35(14)
C7 C8 H8A 107.5
C7 C8 H8B 107.5
C8 C1 H1 107.6
C8 C7 C6 115.59(16)
C8 C7 H7A 108.4
C8 C7 H7B 108.4
C9 C1 C2 109.27(15)
C9 C1 C8 107.27(14)
C9 C1 H1 107.6
C10 O1 C9 116.31(15)
C10 C11 H11A 109.5
C10 C11 H11B 109.5
C10 C11 H11C 109.5
C12 O2 C2 106.64(11)
C12 C13 H13A 109.5
C12 C13 H13B 109.5
C12 C13 H13C 109.5
C12 C14 H14A 109.5
C12 C14 H14B 109.5
C12 C14 H14C 109.5
C14 C12 C13 112.76(16)
C15 O4 C4 118.14(13)
C15 C16 H16A 109.5
C15 C16 H16B 109.5
C15 C16 H16C 109.5
C17 O5 C5 117.96(14)
C17 C18 H18A 109.5
C17 C18 H18B 109.5
C17 C18 H18C 109.5
H6A C6 H6B 107.4
H7B C7 H7A 107.4
H8A C8 H8B 107.0
H9A C9 H9B 108.3
H11A C11 H11B 109.5
H11A C11 H11C 109.5
H11B C11 H11C 109.5
H13A C13 H13B 109.5
H13A C13 H13C 109.5
H13B C13 H13C 109.5
H14A C14 H14B 109.5
H14A C14 H14C 109.5
H14B C14 H14C 109.5
H16A C16 H16B 109.5
H16A C16 H16C 109.5
H16B C16 H16C 109.5
H18A C18 H18B 109.5
H18A C18 H18C 109.5
H18B C18 H18C 109.5

loop_
_geom_bond_atom_site_label_1
_geom_bond_atom_site_label_2
_geom_bond_distance
O1 C10 1.347(2)
O1 C9 1.457(2)
O2 C12 1.429(2)
O2 C2 1.441(2)
O3 C3 1.434(2)
O3 C12 1.442(2)
O4 C15 1.341(2)
O4 C4 1.466(2)
O5 C17 1.338(2)
O5 C5 1.470(2)
O6 C10 1.192(3)
O7 C15 1.208(2)
O8 C17 1.197(2)
C1 C9 1.534(2)
C1 C2 1.542(2)
C1 C8 1.545(2)
C1 H1 0.9800
C2 C3 1.566(2)
C2 H2 0.9800
C3 C4 1.529(3)
C3 H3 0.9800
C4 C5 1.520(2)
C4 H4 0.9800
C5 C6 1.523(3)
C5 H5 0.9800
C6 C7 1.537(3)
C6 H6A 0.9700
C6 H6B 0.9700
C7 C8 1.527(3)
C7 H7B 0.9700
C7 H7A 0.9700
C8 H8A 0.9700
C8 H8B 0.9700
C9 H9A 0.9700
C9 H9B 0.9700
C10 C11 1.502(3)
C11 H11A 0.9600
C11 H11B 0.9600
C11 H11C 0.9600
C12 C14 1.519(3)
C12 C13 1.519(3)
C13 H13A 0.9600
C13 H13B 0.9600
C13 H13C 0.9600
C14 H14A 0.9600
C14 H14B 0.9600
C14 H14C 0.9600
C15 C16 1.502(3)
C16 H16A 0.9600
C16 H16B 0.9600
C16 H16C 0.9600
C17 C18 1.505(3)
C18 H18A 0.9600
C18 H18B 0.9600
C18 H18C 0.9600

loop_
_geom_hbond_atom_site_label_D
_geom_hbond_atom_site_label_H
_geom_hbond_atom_site_label_A
_geom_hbond_site_symmetry_A
_geom_hbond_distance_DH
_geom_hbond_distance_HA
_geom_hbond_distance_DA
_geom_hbond_angle_DHA
_geom_hbond_publ_flag
C6 H6B O8 8_555 0.97 2.54 3.438(3) 154 yes

loop_
_geom_torsion_atom_site_label_1
_geom_torsion_atom_site_label_2
_geom_torsion_atom_site_label_3
_geom_torsion_atom_site_label_4
_geom_torsion
O2 C2 C3 O3 -8.55(15)
O2 C2 C3 C4 114.55(15)
O3 C3 C4 O4 -82.64(15)
O3 C3 C4 C5 34.19(18)
O4 C4 C5 O5 -63.89(15)
O4 C4 C5 C6 176.93(13)
O5 C5 C6 C7 -66.71(19)
C1 C2 C3 O3 -133.02(14)
C1 C2 C3 C4 -9.9(2)
C2 O2 C12 O3 -38.03(16)
C2 O2 C12 C14 81.35(18)
C2 O2 C12 C13 -153.80(15)
C2 C1 C8 C7 -72.5(2)
C2 C1 C9 O1 64.22(17)
C2 C3 C4 O4 157.01(13)
C2 C3 C4 C5 -86.16(18)
C3 O3 C12 O2 32.26(16)
C3 O3 C12 C14 -87.99(17)
C3 O3 C12 C13 147.48(15)
C3 C4 C5 O5 178.14(12)
C3 C4 C5 C6 58.95(19)
C4 O4 C15 O7 0.2(3)
C4 O4 C15 C16 178.18(16)
C4 C5 C6 C7 50.7(2)
C5 O5 C17 O8 -1.5(3)
C5 O5 C17 C18 178.17(16)
C5 C6 C7 C8 -102.44(19)
C6 C7 C8 C1 71.9(2)
C8 C1 C2 O2 -40.97(19)
C8 C1 C9 O1 -167.84(14)
C8 C1 C2 C3 80.19(19)
C9 O1 C10 O6 4.6(3)
C9 O1 C10 C11 -175.50(16)
C9 C1 C2 O2 81.22(16)
C9 C1 C2 C3 -157.62(14)
C9 C1 C8 C7 164.33(16)
C10 O1 C9 C1 -171.44(15)
C12 O2 C2 C1 159.91(13)
C12 O2 C2 C3 28.56(15)
C12 O3 C3 C2 -14.29(16)
C12 O3 C3 C4 -143.70(13)
C15 O4 C4 C3 -98.44(17)
C15 O4 C4 C5 138.04(15)
C17 O5 C5 C4 132.15(16)
C17 O5 C5 C6 -103.81(18)

loop_
_cod_related_entry_id
_cod_related_entry_database
_cod_related_entry_code
1 ChemSpider 4416826
